data_1576723
loop_
_publ_author_name
'Maji, Milan'
'Zeng, Landley'
'Schrock, Richard R.'
'Conley, Matthew P.'
'Carta, Veronica'

_publ_section_title
;
 Formation of tungsten ethylidene complexes from diethyl complexes through
 a proton-catalyzed rearrangement of ethylene.
;
_journal_issue 1
_journal_name_full 'Chemical science'
_journal_page_first 421
_journal_page_last 429
_journal_paper_doi 10.1039/d5sc07302b
_journal_volume 17
_journal_year 2026
_chemical_formula_moiety 'C23 H23 F18 N O2 W'
_chemical_formula_sum 'C23 H23 F18 N O2 W'
_chemical_formula_weight 871.27
_space_group_crystal_system monoclinic
_space_group_IT_number 5
_space_group_name_Hall 'C 2y'
_space_group_name_H-M_alt 'C 1 2 1'
_atom_sites_solution_hydrogens geom
_audit_creation_date 2025-01-07
_audit_creation_method
;
Olex2 1.3
(compiled 2020.11.12 svn.r5f609507 for OlexSys, GUI svn.r6408)
;
_audit_update_record
;
2025-01-24 deposited with the CCDC.	2025-11-03 downloaded from the CCDC.
;
_cell_angle_alpha 90
_cell_angle_beta 96.648(5)
_cell_angle_gamma 90
_cell_formula_units_Z 4
_cell_length_a 20.517(2)
_cell_length_b 11.7363(13)
_cell_length_c 11.8494(11)
_cell_measurement_reflns_used 9858
_cell_measurement_temperature 100.00
_cell_measurement_theta_max 70.13
_cell_measurement_theta_min 5.41
_cell_volume 2834.1(5)
_computing_cell_refinement 'SAINT V8.40B (Bruker, 2016)'
_computing_data_reduction 'SAINT V8.40B (Bruker, 2016)'
_computing_molecular_graphics 'Olex2 1.3 (Dolomanov et al., 2009)'
_computing_publication_material 'Olex2 1.3 (Dolomanov et al., 2009)'
_computing_structure_refinement 'XL  (Sheldrick, 2008)'
_diffrn_ambient_temperature 100.00
_diffrn_measured_fraction_theta_full 0.993
_diffrn_measured_fraction_theta_max 0.988
_diffrn_measurement_device_type 'Bruker D8 Venture'
_diffrn_measurement_method '\f and \w scans'
_diffrn_radiation_type CuK\a
_diffrn_radiation_wavelength 1.54184
_diffrn_reflns_av_R_equivalents 0.0354
_diffrn_reflns_av_unetI/netI 0.0262
_diffrn_reflns_Laue_measured_fraction_full 0.993
_diffrn_reflns_Laue_measured_fraction_max 0.988
_diffrn_reflns_limit_h_max 24
_diffrn_reflns_limit_h_min -24
_diffrn_reflns_limit_k_max 14
_diffrn_reflns_limit_k_min -14
_diffrn_reflns_limit_l_max 14
_diffrn_reflns_limit_l_min -13
_diffrn_reflns_number 25024
_diffrn_reflns_point_group_measured_fraction_full 0.977
_diffrn_reflns_point_group_measured_fraction_max 0.966
_diffrn_reflns_theta_full 67.684
_diffrn_reflns_theta_max 70.040
_diffrn_reflns_theta_min 5.403
_diffrn_source_current 1.1
_diffrn_source_power 0.055
_diffrn_source_voltage 50.0
_diffrn_standards_number 0
_exptl_absorpt_coefficient_mu 8.910
_exptl_absorpt_correction_T_max 0.7533
_exptl_absorpt_correction_T_min 0.6026
_exptl_absorpt_correction_type multi-scan
_exptl_absorpt_process_details
;
SADABS-2016/2 (Bruker,2016/2) was used for absorption correction.
wR2(int) was 0.1522 before and 0.0698 after correction.
The Ratio of minimum to maximum transmission is 0.7999.
The \l/2 correction factor is Not present.
;
_exptl_crystal_colour yellow
_exptl_crystal_colour_primary yellow
_exptl_crystal_density_diffrn 2.042
_exptl_crystal_description block
_exptl_crystal_F_000 1680
_exptl_crystal_preparation synthesized
_exptl_crystal_recrystallization_method 'slow cooling of diethyl ether solution to -30 C'
_exptl_crystal_size_max 0.08
_exptl_crystal_size_mid 0.07
_exptl_crystal_size_min 0.07
_refine_diff_density_max 0.773
_refine_diff_density_min -0.576
_refine_diff_density_rms 0.086
_refine_ls_abs_structure_details
;
 Refined as an inversion twin.
;
_refine_ls_abs_structure_Flack 0.49(2)
_refine_ls_extinction_method none
_refine_ls_goodness_of_fit_ref 1.033
_refine_ls_hydrogen_treatment constr
_refine_ls_matrix_type full
_refine_ls_number_parameters 352
_refine_ls_number_reflns 5212
_refine_ls_number_restraints 616
_refine_ls_restrained_S_all 1.066
_refine_ls_R_factor_all 0.0220
_refine_ls_R_factor_gt 0.0215
_refine_ls_shift/su_max 0.003
_refine_ls_shift/su_mean 0.000
_refine_ls_structure_factor_coef Fsqd
_refine_ls_weighting_details 'w=1/[\s^2^(Fo^2^)+(0.0136P)^2^+13.7090P] where P=(Fo^2^+2Fc^2^)/3'
_refine_ls_weighting_scheme calc
_refine_ls_wR_factor_gt 0.0510
_refine_ls_wR_factor_ref 0.0514
_reflns_Friedel_coverage 0.859
_reflns_Friedel_fraction_full 0.960
_reflns_Friedel_fraction_max 0.942
_reflns_number_gt 5105
_reflns_number_total 5212
_reflns_threshold_expression 'I > 2\s(I)'
_cod_data_source_file d5sc07302b1.cif
_cod_data_source_block cu_rrs256mm_0m_b
_cod_database_code 1576723
_shelx_shelxl_version_number 2019/1
_shelx_space_group_comment
;
The symmetry employed for this shelxl refinement is uniquely defined
by the following loop, which should always be used as a source of
symmetry information in preference to the above space-group names.
They are only intended as comments.
;
_shelx_estimated_absorpt_t_max 0.574
_shelx_estimated_absorpt_t_min 0.536
_olex2_refinement_description
;
1. Twinned data refinement
 Scales: 0.51(2)
 0.49(2)
2. Fixed Uiso
 At 1.2 times of:
  All C(H) groups, All C(H,H) groups
 At 1.5 times of:
  All C(H,H,H) groups
3. Restrained distances
 F9-C19 \\sim F8A-C19A
 with sigma of 0.02
 F2-C16 \\sim F2A-C16
 with sigma of 0.04
 F5-C18 \\sim F4A-C18A
 with sigma of 0.02
 F7-C19 \\sim F7A-C19A
 with sigma of 0.02
 F7-C16 \\sim F7A-C16
 with sigma of 0.04
 F6-C16 \\sim F6A-C16
 with sigma of 0.04
 F7-F8 \\sim F7A-F9A
 with sigma of 0.04
 F9-F7 \\sim F8A-F7A
 with sigma of 0.04
 F3-F1 \\sim F3A-F1A
 with sigma of 0.04
 F2-C17 \\sim F2A-C17A
 with sigma of 0.02
 F9-C16 \\sim F8A-C16
 with sigma of 0.04
 F3-C17 \\sim F3A-C17A
 with sigma of 0.02
 F9-F8 \\sim F8A-F9A
 with sigma of 0.04
 F7-F8 \\sim F7-F9 \\sim F8-F9
 with sigma of 0.02
 F6-C18 \\sim F6A-C18A
 with sigma of 0.02
 C16-C18 \\sim C16-C18A
 with sigma of 0.02
 C16-F4 \\sim C16-F5A
 with sigma of 0.04
 C16-C19 \\sim C16-C19A
 with sigma of 0.02
 C16-C17 \\sim C16-C17A
 with sigma of 0.02
 F8-C19 \\sim F9A-C19A
 with sigma of 0.02
 F4-C18 \\sim F5A-C18A
 with sigma of 0.02
 F2-F3 \\sim F2A-F3A
 with sigma of 0.04
 F2-F1 \\sim F2A-F1A
 with sigma of 0.04
 F3-C16 \\sim F3A-C16
 with sigma of 0.04
 F1-C17 \\sim F1A-C17A
 with sigma of 0.02
 F6-F4 \\sim F6A-F5A
 with sigma of 0.04
 C16-F8 \\sim C16-F9A
 with sigma of 0.04
 C16-F1 \\sim C16-F1A
 with sigma of 0.04
 F5-F6 \\sim F4A-F6A
 with sigma of 0.04
 F5-C16 \\sim F4A-C16
 with sigma of 0.04
 F5-F4 \\sim F4A-F5A
 with sigma of 0.04
 F1-F2 \\sim F2-F3 \\sim F1-F3
 with sigma of 0.04
 F7A-F8A \\sim F7A-F9A \\sim F8A-F9A
 with sigma of 0.02
 F14-C22 \\sim F14A-C22
 with sigma of 0.02
 F15-C22 \\sim F15A-C22
 with sigma of 0.02
 C22-F13 \\sim C22-F13A
 with sigma of 0.02
 F18-C23 \\sim F18A-C23
 with sigma of 0.02
 F17-C23 \\sim F17A-C23
 with sigma of 0.02
 F16-C23 \\sim F16A-C23
 with sigma of 0.02
 F11-C21 \\sim F11A-C21
 with sigma of 0.02
 C21-F12 \\sim C21-F12A
 with sigma of 0.02
 F10-C21 \\sim F10A-C21
 with sigma of 0.02
4. Uiso/Uaniso restraints and constraints
Uanis(F9) = Uanis(F5) = Uanis(F2) = Uanis(F3) = Uanis(F7) = Uanis(F6) =
Uanis(C16) = Uanis(F8) = Uanis(F4) = Uanis(C18) = Uanis(F1) = Uanis(C19) =
Uanis(C17) = Uanis(C18A) = Uanis(F6A) = Uanis(F4A) = Uanis(F5A) = Uanis(F8A) =
Uanis(C19A) = Uanis(F7A) = Uanis(F9A) = Uanis(F2A) = Uanis(C17A) = Uanis(F3A) =
Uanis(F1A)
Uanis(F14) = Uanis(F15) = Uanis(C22) = Uanis(F13) = Uanis(F13A) = Uanis(F14A) =
Uanis(F15A)
Uanis(F16) = Uanis(F16A) = Uanis(F17A) = Uanis(F18) = Uanis(F17) = Uanis(C23) =
Uanis(F18A)
Uanis(F11) = Uanis(F10) = Uanis(C21) = Uanis(F12) = Uanis(F12A) = Uanis(F11A) =
Uanis(F10A)
5. Rigid body (RIGU) restrains
 All non-hydrogen atoms
 with sigma for 1-2 distances of 0.004 and sigma for 1-3 distances of 0.004
6. Others
 Sof(C18A)=Sof(F6A)=Sof(F4A)=Sof(F5A)=Sof(F8A)=Sof(C19A)=Sof(F7A)=Sof(F9A)=
 Sof(F2A)=Sof(C17A)=Sof(F3A)=Sof(F1A)=1-FVAR(1)
 Sof(F9)=Sof(F5)=Sof(F2)=Sof(F3)=Sof(F7)=Sof(F6)=Sof(F8)=Sof(F4)=Sof(C18)=
 Sof(F1)=Sof(C19)=Sof(C17)=FVAR(1)
 Sof(F13A)=Sof(F14A)=Sof(F15A)=1-FVAR(2)
 Sof(F14)=Sof(F15)=Sof(F13)=FVAR(2)
 Sof(F16A)=Sof(F18A)=Sof(F17A)=1-FVAR(3)
 Sof(F18)=Sof(F17)=Sof(F16)=FVAR(3)
 Sof(F12A)=Sof(F11A)=Sof(F10A)=1-FVAR(4)
 Sof(F11)=Sof(F10)=Sof(F12)=FVAR(4)
7.a Ternary CH refined with riding coordinates:
 C13(H13), C6(H6)
7.b Secondary CH2 refined with riding coordinates:
 C3(H3A,H3B), C2(H2A,H2B), C1(H1A,H1B)
7.c Aromatic/amide H refined with riding coordinates:
 C9(H9), C11(H11), C10(H10)
7.d Idealised Me refined as rotating group:
 C14(H14A,H14B,H14C), C15(H15A,H15B,H15C), C8(H8A,H8B,H8C), C7(H7A,H7B,H7C)
;
_olex2_submission_special_instructions 'No special instructions were received'

loop_
_space_group_symop_operation_xyz
'x, y, z'
'-x, y, -z'
'x+1/2, y+1/2, z'
'-x+1/2, y+1/2, -z'

loop_
_atom_site_label
_atom_site_type_symbol
_atom_site_fract_x
_atom_site_fract_y
_atom_site_fract_z
_atom_site_U_iso_or_equiv
_atom_site_adp_type
_atom_site_occupancy
_atom_site_site_symmetry_order
_atom_site_calc_flag
_atom_site_refinement_flags_posn
_atom_site_refinement_flags_adp
_atom_site_refinement_flags_occupancy
_atom_site_disorder_assembly
_atom_site_disorder_group
W1 W 0.33383(2) 0.49644(15) 0.38778(2) 0.01385(7) Uani 1 1 d . . . . .
F18 F 0.2276(6) 0.2879(9) 0.6222(11) 0.0294(12) Uani 0.505(12) 1 d D . P A 1
F17 F 0.3003(8) 0.3809(14) 0.7036(14) 0.0294(12) Uani 0.505(12) 1 d D . P A 1
O2 O 0.27058(13) 0.4969(16) 0.5046(2) 0.0191(6) Uani 1 1 d . . . . .
O1 O 0.25324(13) 0.4940(13) 0.2800(2) 0.0190(7) Uani 1 1 d . . . . .
F9 F 0.1506(5) 0.6373(8) 0.1879(7) 0.0234(3) Uani 0.443(7) 1 d D . P B 1
F5 F 0.2962(7) 0.6626(12) 0.1503(13) 0.0234(3) Uani 0.443(7) 1 d D . P B 1
F2 F 0.2296(7) 0.3961(12) -0.0078(11) 0.0234(3) Uani 0.443(7) 1 d D . P B 1
C3 C 0.3878(7) 0.6103(12) 0.4955(12) 0.026(3) Uani 1 1 d . . . . .
H3A H 0.421464 0.654241 0.460672 0.032 Uiso 1 1 calc R U . . .
H3B H 0.361713 0.658738 0.541905 0.032 Uiso 1 1 calc R U . . .
F3 F 0.2954(7) 0.3309(12) 0.1376(11) 0.0234(3) Uani 0.443(7) 1 d D . P B 1
F11 F 0.1337(7) 0.5744(11) 0.4695(11) 0.0333(6) Uani 0.504(15) 1 d D . P C 1
F7 F 0.1253(5) 0.4607(9) 0.2273(8) 0.0234(3) Uani 0.443(7) 1 d D . P B 1
F6 F 0.2176(5) 0.6273(10) 0.0136(9) 0.0234(3) Uani 0.443(7) 1 d D . P B 1
C5 C 0.4758(7) 0.3912(13) 0.2041(13) 0.021(2) Uani 1 1 d . . . . .
N1 N 0.39443(16) 0.4940(19) 0.2951(3) 0.0178(8) Uani 1 1 d . . . . .
C14 C 0.4945(8) 0.7864(15) 0.3126(17) 0.038(4) Uani 1 1 d . . . . .
H14A H 0.535879 0.799383 0.280823 0.057 Uiso 1 1 calc R U . . .
H14B H 0.503000 0.742929 0.383392 0.057 Uiso 1 1 calc R U . . .
H14C H 0.474676 0.859904 0.328279 0.057 Uiso 1 1 calc R U . . .
F14 F 0.1870(6) 0.6189(9) 0.7215(10) 0.0323(12) Uani 0.534(14) 1 d D . P D 1
C16 C 0.2296(2) 0.4953(16) 0.1670(4) 0.0234(3) Uani 1 1 d D . . . .
F8 F 0.1280(5) 0.5147(11) 0.0483(8) 0.0234(3) Uani 0.443(7) 1 d D . P B 1
C9 C 0.5355(7) 0.3980(12) 0.1521(12) 0.023(3) Uani 1 1 d . . . . .
H9 H 0.556192 0.328617 0.135439 0.027 Uiso 1 1 calc R U . . .
F4 F 0.3220(4) 0.5201(7) 0.0711(7) 0.0234(3) Uani 0.443(7) 1 d D . P B 1
F10 F 0.1592(7) 0.3906(11) 0.4399(12) 0.0333(6) Uani 0.504(15) 1 d D . P C 1
C4 C 0.4494(2) 0.5006(17) 0.2347(3) 0.0172(10) Uani 1 1 d . . . . .
C13 C 0.4491(7) 0.7217(12) 0.2302(13) 0.026(3) Uani 1 1 d . . . . .
H13 H 0.408585 0.707561 0.267704 0.031 Uiso 1 1 calc R U . . .
C2 C 0.4114(2) 0.496(2) 0.5505(4) 0.0262(10) Uani 1 1 d . . . . .
H2A H 0.400618 0.496270 0.629762 0.031 Uiso 1 1 calc R U . . .
H2B H 0.459857 0.493962 0.554019 0.031 Uiso 1 1 calc R U . . .
C15 C 0.4277(9) 0.7830(14) 0.1226(14) 0.039(4) Uani 1 1 d . . . . .
H15A H 0.402081 0.850309 0.138933 0.059 Uiso 1 1 calc R U . . .
H15B H 0.400517 0.732374 0.070880 0.059 Uiso 1 1 calc R U . . .
H15C H 0.466297 0.806788 0.087116 0.059 Uiso 1 1 calc R U . . .
C11 C 0.5335(7) 0.6031(12) 0.1535(13) 0.024(3) Uani 1 1 d . . . . .
H11 H 0.552565 0.672694 0.132882 0.028 Uiso 1 1 calc R U . . .
C20 C 0.2267(2) 0.5015(17) 0.5813(4) 0.0223(11) Uani 1 1 d . . . . .
C10 C 0.5626(2) 0.4911(18) 0.1265(4) 0.0249(13) Uani 1 1 d . . . . .
H10 H 0.601534 0.489079 0.090182 0.030 Uiso 1 1 calc R U . . .
F15 F 0.2936(7) 0.6031(14) 0.7225(12) 0.0323(12) Uani 0.534(14) 1 d D . P D 1
C6 C 0.4464(7) 0.2791(12) 0.2311(11) 0.019(2) Uani 1 1 d . . . . .
H6 H 0.405467 0.292567 0.267630 0.023 Uiso 1 1 calc R U . . .
F16 F 0.2114(6) 0.3945(9) 0.7624(10) 0.0294(12) Uani 0.505(12) 1 d D . P A 1
C8 C 0.4292(8) 0.2066(15) 0.1189(12) 0.033(4) Uani 1 1 d . . . . .
H8A H 0.399294 0.250054 0.064568 0.050 Uiso 1 1 calc R U . . .
H8B H 0.408127 0.135098 0.137370 0.050 Uiso 1 1 calc R U . . .
H8C H 0.469598 0.189684 0.085349 0.050 Uiso 1 1 calc R U . . .
C22 C 0.2401(6) 0.6038(10) 0.6686(8) 0.0323(12) Uani 1 1 d D . . . .
C12 C 0.4786(7) 0.6026(12) 0.2086(12) 0.018(2) Uani 1 1 d . . . . .
C18 C 0.2694(9) 0.5732(14) 0.0962(17) 0.0234(3) Uani 0.443(7) 1 d D . P B 1
C7 C 0.4955(7) 0.2016(13) 0.3124(13) 0.024(3) Uani 1 1 d . . . . .
H7A H 0.534636 0.185075 0.275067 0.036 Uiso 1 1 calc R U . . .
H7B H 0.473693 0.130014 0.328277 0.036 Uiso 1 1 calc R U . . .
H7C H 0.508369 0.242065 0.383878 0.036 Uiso 1 1 calc R U . . .
C21 C 0.1561(3) 0.4810(7) 0.5179(5) 0.0333(6) Uani 1 1 d D . . . .
F12 F 0.1147(4) 0.4374(9) 0.5899(8) 0.0333(6) Uani 0.504(15) 1 d D . P C 1
F1 F 0.1956(4) 0.3005(7) 0.1361(7) 0.0234(3) Uani 0.443(7) 1 d D . P B 1
C19 C 0.1556(6) 0.5239(11) 0.1521(12) 0.0234(3) Uani 0.443(7) 1 d D . P B 1
F13 F 0.2380(8) 0.6977(10) 0.5870(11) 0.0323(12) Uani 0.534(14) 1 d D . P D 1
C23 C 0.2334(5) 0.3899(9) 0.6493(7) 0.0294(12) Uani 1 1 d D . . . .
C1 C 0.3826(7) 0.3760(11) 0.4902(10) 0.021(2) Uani 1 1 d . . . . .
H1A H 0.354985 0.329597 0.535731 0.025 Uiso 1 1 calc R U . . .
H1B H 0.414841 0.329501 0.454368 0.025 Uiso 1 1 calc R U . . .
C17 C 0.2402(8) 0.3779(13) 0.1063(12) 0.0234(3) Uani 0.443(7) 1 d D . P B 1
C18A C 0.2288(6) 0.6199(11) 0.1266(10) 0.0234(3) Uani 0.557(7) 1 d D . P B 2
F6A F 0.2377(5) 0.6076(10) -0.0044(10) 0.0234(3) Uani 0.557(7) 1 d D . P B 2
F4A F 0.1804(4) 0.6813(6) 0.1646(6) 0.0234(3) Uani 0.557(7) 1 d D . P B 2
F5A F 0.2782(5) 0.6800(9) 0.1568(9) 0.0234(3) Uani 0.557(7) 1 d D . P B 2
F8A F 0.1214(4) 0.4811(9) 0.0598(6) 0.0234(3) Uani 0.557(7) 1 d D . P B 2
C19A C 0.1571(6) 0.4498(11) 0.1600(11) 0.0234(3) Uani 0.557(7) 1 d D . P B 2
F7A F 0.1246(3) 0.5060(11) 0.2393(5) 0.0234(3) Uani 0.557(7) 1 d D . P B 2
F9A F 0.1536(4) 0.3403(6) 0.1642(6) 0.0234(3) Uani 0.557(7) 1 d D . P B 2
F2A F 0.2314(6) 0.3670(9) 0.0059(9) 0.0234(3) Uani 0.557(7) 1 d D . P B 2
C17A C 0.2671(8) 0.4077(12) 0.0961(14) 0.0234(3) Uani 0.557(7) 1 d D . P B 2
F3A F 0.3247(4) 0.4473(7) 0.0728(7) 0.0234(3) Uani 0.557(7) 1 d D . P B 2
F1A F 0.2828(6) 0.3183(9) 0.1707(8) 0.0234(3) Uani 0.557(7) 1 d D . P B 2
F13A F 0.2149(6) 0.6982(10) 0.6160(11) 0.0323(12) Uani 0.466(14) 1 d D . P D 2
F14A F 0.2068(7) 0.5739(10) 0.7583(10) 0.0323(12) Uani 0.466(14) 1 d D . P D 2
F15A F 0.3068(7) 0.6046(17) 0.7022(15) 0.0323(12) Uani 0.466(14) 1 d D . P D 2
F16A F 0.1760(5) 0.3630(8) 0.6924(8) 0.0294(12) Uani 0.495(12) 1 d D . P A 2
F18A F 0.2346(7) 0.3001(10) 0.5700(9) 0.0294(12) Uani 0.495(12) 1 d D . P A 2
F17A F 0.2828(6) 0.3820(12) 0.7271(11) 0.0294(12) Uani 0.495(12) 1 d D . P A 2
F12A F 0.1087(4) 0.5216(9) 0.5876(7) 0.0333(6) Uani 0.496(15) 1 d D . P C 2
F11A F 0.1512(7) 0.5899(13) 0.4454(16) 0.0333(6) Uani 0.496(15) 1 d D . P C 2
F10A F 0.1395(7) 0.4076(14) 0.4549(14) 0.0333(6) Uani 0.496(15) 1 d D . P C 2

loop_
_atom_site_aniso_label
_atom_site_aniso_U_11
_atom_site_aniso_U_22
_atom_site_aniso_U_33
_atom_site_aniso_U_23
_atom_site_aniso_U_13
_atom_site_aniso_U_12
W1 0.01287(10) 0.01870(11) 0.01041(10) 0.0003(3) 0.00315(6) 0.0007(2)
F18 0.039(2) 0.028(2) 0.023(2) 0.0066(16) 0.0115(17) -0.0051(17)
F17 0.039(2) 0.028(2) 0.023(2) 0.0066(16) 0.0115(17) -0.0051(17)
O2 0.0181(14) 0.0246(15) 0.0159(13) 0.000(5) 0.0076(11) -0.001(5)
O1 0.0135(13) 0.0289(18) 0.0138(13) -0.003(4) -0.0008(10) 0.000(4)
F9 0.0231(7) 0.0233(8) 0.0235(7) -0.0004(11) 0.0014(5) 0.0005(11)
F5 0.0231(7) 0.0233(8) 0.0235(7) -0.0004(11) 0.0014(5) 0.0005(11)
F2 0.0231(7) 0.0233(8) 0.0235(7) -0.0004(11) 0.0014(5) 0.0005(11)
C3 0.019(5) 0.033(5) 0.025(6) -0.012(4) -0.004(4) -0.009(4)
F3 0.0231(7) 0.0233(8) 0.0235(7) -0.0004(11) 0.0014(5) 0.0005(11)
F11 0.0188(13) 0.0394(16) 0.0433(14) 0.005(2) 0.0107(10) 0.0037(19)
F7 0.0231(7) 0.0233(8) 0.0235(7) -0.0004(11) 0.0014(5) 0.0005(11)
F6 0.0231(7) 0.0233(8) 0.0235(7) -0.0004(11) 0.0014(5) 0.0005(11)
C5 0.017(5) 0.032(4) 0.014(5) -0.007(4) 0.001(4) 0.005(4)
N1 0.0150(16) 0.025(2) 0.0129(15) -0.006(6) 0.0004(12) 0.000(5)
C14 0.034(8) 0.030(7) 0.050(7) -0.003(6) 0.010(6) 0.003(5)
F14 0.042(3) 0.031(2) 0.026(2) -0.0069(18) 0.0146(18) 0.001(2)
C16 0.0231(7) 0.0233(8) 0.0235(7) -0.0004(11) 0.0014(5) 0.0005(11)
F8 0.0231(7) 0.0233(8) 0.0235(7) -0.0004(11) 0.0014(5) 0.0005(11)
C9 0.022(5) 0.034(5) 0.012(6) -0.001(4) 0.003(4) 0.011(4)
F4 0.0231(7) 0.0233(8) 0.0235(7) -0.0004(11) 0.0014(5) 0.0005(11)
F10 0.0188(13) 0.0394(16) 0.0433(14) 0.005(2) 0.0107(10) 0.0037(19)
C4 0.0136(18) 0.028(3) 0.0100(18) -0.006(5) 0.0015(14) 0.005(4)
C13 0.023(6) 0.025(5) 0.032(6) 0.003(4) 0.017(5) 0.002(4)
C2 0.021(2) 0.041(3) 0.016(2) -0.009(6) -0.0003(17) 0.002(7)
C15 0.042(9) 0.040(7) 0.041(7) 0.010(5) 0.024(6) 0.022(6)
C11 0.017(5) 0.031(4) 0.024(7) 0.007(5) 0.009(5) 0.010(4)
C20 0.022(2) 0.025(3) 0.022(2) 0.010(3) 0.0132(16) 0.000(3)
C10 0.018(2) 0.038(4) 0.019(2) 0.001(5) 0.0078(16) 0.010(5)
F15 0.042(3) 0.031(2) 0.026(2) -0.0069(18) 0.0146(18) 0.001(2)
C6 0.019(5) 0.029(5) 0.010(5) -0.012(3) 0.000(4) 0.000(4)
F16 0.039(2) 0.028(2) 0.023(2) 0.0066(16) 0.0115(17) -0.0051(17)
C8 0.032(7) 0.052(8) 0.016(5) -0.021(5) 0.003(5) -0.006(6)
C22 0.042(3) 0.031(2) 0.026(2) -0.0069(18) 0.0146(18) 0.001(2)
C12 0.016(5) 0.028(4) 0.011(5) 0.000(4) 0.003(4) 0.005(3)
C18 0.0231(7) 0.0233(8) 0.0235(7) -0.0004(11) 0.0014(5) 0.0005(11)
C7 0.026(7) 0.024(6) 0.022(5) -0.005(4) 0.006(5) 0.008(4)
C21 0.0188(13) 0.0394(16) 0.0433(14) 0.005(2) 0.0107(10) 0.0037(19)
F12 0.0188(13) 0.0394(16) 0.0433(14) 0.005(2) 0.0107(10) 0.0037(19)
F1 0.0231(7) 0.0233(8) 0.0235(7) -0.0004(11) 0.0014(5) 0.0005(11)
C19 0.0231(7) 0.0233(8) 0.0235(7) -0.0004(11) 0.0014(5) 0.0005(11)
F13 0.042(3) 0.031(2) 0.026(2) -0.0069(18) 0.0146(18) 0.001(2)
C23 0.039(2) 0.028(2) 0.023(2) 0.0066(16) 0.0115(17) -0.0051(17)
C1 0.029(5) 0.026(4) 0.010(4) -0.007(4) 0.008(4) 0.005(4)
C17 0.0231(7) 0.0233(8) 0.0235(7) -0.0004(11) 0.0014(5) 0.0005(11)
C18A 0.0231(7) 0.0233(8) 0.0235(7) -0.0004(11) 0.0014(5) 0.0005(11)
F6A 0.0231(7) 0.0233(8) 0.0235(7) -0.0004(11) 0.0014(5) 0.0005(11)
F4A 0.0231(7) 0.0233(8) 0.0235(7) -0.0004(11) 0.0014(5) 0.0005(11)
F5A 0.0231(7) 0.0233(8) 0.0235(7) -0.0004(11) 0.0014(5) 0.0005(11)
F8A 0.0231(7) 0.0233(8) 0.0235(7) -0.0004(11) 0.0014(5) 0.0005(11)
C19A 0.0231(7) 0.0233(8) 0.0235(7) -0.0004(11) 0.0014(5) 0.0005(11)
F7A 0.0231(7) 0.0233(8) 0.0235(7) -0.0004(11) 0.0014(5) 0.0005(11)
F9A 0.0231(7) 0.0233(8) 0.0235(7) -0.0004(11) 0.0014(5) 0.0005(11)
F2A 0.0231(7) 0.0233(8) 0.0235(7) -0.0004(11) 0.0014(5) 0.0005(11)
C17A 0.0231(7) 0.0233(8) 0.0235(7) -0.0004(11) 0.0014(5) 0.0005(11)
F3A 0.0231(7) 0.0233(8) 0.0235(7) -0.0004(11) 0.0014(5) 0.0005(11)
F1A 0.0231(7) 0.0233(8) 0.0235(7) -0.0004(11) 0.0014(5) 0.0005(11)
F13A 0.042(3) 0.031(2) 0.026(2) -0.0069(18) 0.0146(18) 0.001(2)
F14A 0.042(3) 0.031(2) 0.026(2) -0.0069(18) 0.0146(18) 0.001(2)
F15A 0.042(3) 0.031(2) 0.026(2) -0.0069(18) 0.0146(18) 0.001(2)
F16A 0.039(2) 0.028(2) 0.023(2) 0.0066(16) 0.0115(17) -0.0051(17)
F18A 0.039(2) 0.028(2) 0.023(2) 0.0066(16) 0.0115(17) -0.0051(17)
F17A 0.039(2) 0.028(2) 0.023(2) 0.0066(16) 0.0115(17) -0.0051(17)
F12A 0.0188(13) 0.0394(16) 0.0433(14) 0.005(2) 0.0107(10) 0.0037(19)
F11A 0.0188(13) 0.0394(16) 0.0433(14) 0.005(2) 0.0107(10) 0.0037(19)
F10A 0.0188(13) 0.0394(16) 0.0433(14) 0.005(2) 0.0107(10) 0.0037(19)

loop_
_atom_type_symbol
_atom_type_description
_atom_type_scat_dispersion_real
_atom_type_scat_dispersion_imag
_atom_type_scat_source
C C 0.0181 0.0091 'International Tables Vol C Tables 4.2.6.8 and 6.1.1.4'
H H 0.0000 0.0000 'International Tables Vol C Tables 4.2.6.8 and 6.1.1.4'
F F 0.0727 0.0534 'International Tables Vol C Tables 4.2.6.8 and 6.1.1.4'
N N 0.0311 0.0180 'International Tables Vol C Tables 4.2.6.8 and 6.1.1.4'
O O 0.0492 0.0322 'International Tables Vol C Tables 4.2.6.8 and 6.1.1.4'
W W -5.4734 5.5774 'International Tables Vol C Tables 4.2.6.8 and 6.1.1.4'

loop_
_geom_angle_atom_site_label_1
_geom_angle_atom_site_label_2
_geom_angle_atom_site_label_3
_geom_angle
_geom_angle_site_symmetry_1
_geom_angle_site_symmetry_3
_geom_angle_publ_flag
O2 W1 C3 85.1(5) . . ?
O2 W1 C1 84.5(5) . . ?
O1 W1 O2 83.43(12) . . ?
O1 W1 C3 139.1(6) . . ?
O1 W1 C1 133.7(6) . . ?
N1 W1 O2 175.1(2) . . ?
N1 W1 O1 101.37(14) . . ?
N1 W1 C3 91.7(6) . . ?
N1 W1 C1 91.5(6) . . ?
C1 W1 C3 83.7(2) . . ?
C20 O2 W1 177.5(13) . . ?
C16 O1 W1 144.0(3) . . ?
W1 C3 H3A 115.3 . . ?
W1 C3 H3B 115.3 . . ?
H3A C3 H3B 112.3 . . ?
C2 C3 W1 79.6(7) . . ?
C2 C3 H3A 115.3 . . ?
C2 C3 H3B 115.3 . . ?
C9 C5 C4 114.7(12) . . ?
C9 C5 C6 121.7(12) . . ?
C4 C5 C6 123.5(12) . . ?
C4 N1 W1 171.0(8) . . ?
H14A C14 H14B 109.5 . . ?
H14A C14 H14C 109.5 . . ?
H14B C14 H14C 109.5 . . ?
C13 C14 H14A 109.5 . . ?
C13 C14 H14B 109.5 . . ?
C13 C14 H14C 109.5 . . ?
O1 C16 C18 113.0(11) . . ?
O1 C16 C19 110.2(7) . . ?
O1 C16 C17 112.5(13) . . ?
O1 C16 C18A 107.8(13) . . ?
O1 C16 C19A 105.8(7) . . ?
O1 C16 C17A 111.9(11) . . ?
C18 C16 C19 112.6(12) . . ?
C18 C16 C17 99.2(9) . . ?
C19 C16 C17 108.8(10) . . ?
C18A C16 C19A 109.3(9) . . ?
C18A C16 C17A 116.1(8) . . ?
C19A C16 C17A 105.4(11) . . ?
C5 C9 H9 117.7 . . ?
C10 C9 C5 124.5(12) . . ?
C10 C9 H9 117.7 . . ?
N1 C4 C5 114.9(16) . . ?
C12 C4 C5 121.5(4) . . ?
C12 C4 N1 123.5(16) . . ?
C14 C13 H13 106.5 . . ?
C14 C13 C15 114.7(14) . . ?
C14 C13 C12 110.0(13) . . ?
C15 C13 H13 106.5 . . ?
C15 C13 C12 112.1(12) . . ?
C12 C13 H13 106.5 . . ?
W1 C2 H2A 124.9 . . ?
W1 C2 H2B 128.0 . . ?
C3 C2 W1 60.2(5) . . ?
C3 C2 H2A 107.7 . . ?
C3 C2 H2B 107.7 . . ?
C3 C2 C1 118.5(4) . . ?
H2A C2 H2B 107.1 . . ?
C1 C2 W1 58.3(5) . . ?
C1 C2 H2A 107.7 . . ?
C1 C2 H2B 107.7 . . ?
C13 C15 H15A 109.5 . . ?
C13 C15 H15B 109.5 . . ?
C13 C15 H15C 109.5 . . ?
H15A C15 H15B 109.5 . . ?
H15A C15 H15C 109.5 . . ?
H15B C15 H15C 109.5 . . ?
C10 C11 H11 120.9 . . ?
C12 C11 H11 120.9 . . ?
C12 C11 C10 118.1(12) . . ?
O2 C20 C22 112.9(12) . . ?
O2 C20 C21 108.8(5) . . ?
O2 C20 C23 107.1(13) . . ?
C21 C20 C22 120.5(10) . . ?
C23 C20 C22 107.7(4) . . ?
C23 C20 C21 98.2(10) . . ?
C9 C10 C11 120.3(4) . . ?
C9 C10 H10 119.8 . . ?
C11 C10 H10 119.8 . . ?
C5 C6 H6 109.4 . . ?
C5 C6 C8 110.4(12) . . ?
C5 C6 C7 112.8(11) . . ?
C8 C6 H6 109.4 . . ?
C8 C6 C7 105.3(11) . . ?
C7 C6 H6 109.4 . . ?
C6 C8 H8A 109.5 . . ?
C6 C8 H8B 109.5 . . ?
C6 C8 H8C 109.5 . . ?
H8A C8 H8B 109.5 . . ?
H8A C8 H8C 109.5 . . ?
H8B C8 H8C 109.5 . . ?
F14 C22 C20 108.6(9) . . ?
F14 C22 F13 104.3(10) . . ?
F15 C22 F14 119.8(10) . . ?
F15 C22 C20 114.8(11) . . ?
F15 C22 F13 108.2(12) . . ?
F13 C22 C20 98.6(8) . . ?
F13A C22 C20 107.0(10) . . ?
F13A C22 F14A 111.6(11) . . ?
F13A C22 F15A 116.4(14) . . ?
F14A C22 C20 104.3(10) . . ?
F14A C22 F15A 110.1(13) . . ?
F15A C22 C20 106.5(10) . . ?
C4 C12 C13 123.4(11) . . ?
C11 C12 C4 120.7(11) . . ?
C11 C12 C13 115.7(12) . . ?
F5 C18 F6 101.8(13) . . ?
F5 C18 C16 115.2(16) . . ?
F6 C18 C16 103.2(12) . . ?
F4 C18 F5 100.4(15) . . ?
F4 C18 F6 126.4(16) . . ?
F4 C18 C16 110.2(13) . . ?
C6 C7 H7A 109.5 . . ?
C6 C7 H7B 109.5 . . ?
C6 C7 H7C 109.5 . . ?
H7A C7 H7B 109.5 . . ?
H7A C7 H7C 109.5 . . ?
H7B C7 H7C 109.5 . . ?
F11 C21 F10 112.7(10) . . ?
F11 C21 C20 110.0(11) . . ?
F11 C21 F12 112.3(7) . . ?
F10 C21 C20 108.5(9) . . ?
F12 C21 F10 101.8(8) . . ?
F12 C21 C20 111.3(6) . . ?
F12A C21 C20 108.9(7) . . ?
F12A C21 F11A 92.4(9) . . ?
F11A C21 C20 97.8(10) . . ?
F10A C21 C20 127.1(11) . . ?
F10A C21 F12A 116.8(10) . . ?
F10A C21 F11A 105.1(9) . . ?
F9 C19 C16 106.0(12) . . ?
F7 C19 F9 105.3(11) . . ?
F7 C19 C16 108.9(10) . . ?
F8 C19 F9 109.0(11) . . ?
F8 C19 F7 113.1(11) . . ?
F8 C19 C16 113.9(11) . . ?
F18 C23 F17 96.0(11) . . ?
F18 C23 C20 133.3(10) . . ?
F18 C23 F16 104.0(10) . . ?
F17 C23 C20 108.5(9) . . ?
F17 C23 F16 88.5(9) . . ?
F16 C23 C20 115.5(9) . . ?
F16A C23 C20 111.2(8) . . ?
F16A C23 F18A 99.0(9) . . ?
F18A C23 C20 107.1(8) . . ?
F17A C23 C20 116.8(10) . . ?
F17A C23 F16A 110.7(8) . . ?
F17A C23 F18A 110.5(11) . . ?
W1 C1 H1A 115.5 . . ?
W1 C1 H1B 115.5 . . ?
C2 C1 W1 78.1(7) . . ?
C2 C1 H1A 115.5 . . ?
C2 C1 H1B 115.5 . . ?
H1A C1 H1B 112.5 . . ?
F2 C17 C16 107.5(11) . . ?
F2 C17 F1 109.0(14) . . ?
F3 C17 F2 113.1(13) . . ?
F3 C17 C16 114.1(13) . . ?
F3 C17 F1 103.7(12) . . ?
F1 C17 C16 109.3(10) . . ?
C16 C18A F6A 102.7(9) . . ?
F4A C18A C16 112.7(8) . . ?
F4A C18A F6A 123.1(11) . . ?
F5A C18A C16 117.9(10) . . ?
F5A C18A F6A 98.7(10) . . ?
F5A C18A F4A 101.9(11) . . ?
F8A C19A C16 111.2(10) . . ?
F8A C19A F7A 102.1(9) . . ?
F7A C19A C16 109.2(9) . . ?
F9A C19A C16 113.1(12) . . ?
F9A C19A F8A 106.0(10) . . ?
F9A C19A F7A 114.6(11) . . ?
F2A C17A C16 114.2(12) . . ?
F2A C17A F3A 112.5(13) . . ?
F2A C17A F1A 108.1(12) . . ?
F3A C17A C16 112.4(11) . . ?
F3A C17A F1A 104.5(12) . . ?
F1A C17A C16 104.2(12) . . ?

loop_
_geom_bond_atom_site_label_1
_geom_bond_atom_site_label_2
_geom_bond_distance
_geom_bond_site_symmetry_2
_geom_bond_publ_flag
W1 O2 2.004(3) . ?
W1 O1 1.969(3) . ?
W1 C3 2.076(13) . ?
W1 N1 1.751(3) . ?
W1 C1 2.047(14) . ?
F18 C23 1.242(17) . ?
F17 C23 1.449(17) . ?
O2 C20 1.351(5) . ?
O1 C16 1.370(5) . ?
F9 C19 1.404(16) . ?
F5 C18 1.32(2) . ?
F2 C17 1.362(17) . ?
C3 H3A 0.9900 . ?
C3 H3B 0.9900 . ?
C3 C2 1.54(3) . ?
F3 C17 1.28(2) . ?
F11 C21 1.296(14) . ?
F7 C19 1.364(14) . ?
F6 C18 1.500(19) . ?
C5 C9 1.44(2) . ?
C5 C4 1.46(2) . ?
C5 C6 1.50(2) . ?
N1 C4 1.407(6) . ?
C14 H14A 0.9800 . ?
C14 H14B 0.9800 . ?
C14 H14C 0.9800 . ?
C14 C13 1.48(2) . ?
F14 C22 1.331(14) . ?
C16 C18 1.54(2) . ?
C16 C19 1.546(13) . ?
C16 C17 1.58(2) . ?
C16 C18A 1.54(2) . ?
C16 C19A 1.575(12) . ?
C16 C17A 1.58(2) . ?
F8 C19 1.298(16) . ?
C9 H9 0.9500 . ?
C9 C10 1.28(2) . ?
F4 C18 1.311(19) . ?
F10 C21 1.414(15) . ?
C4 C12 1.39(2) . ?
C13 H13 1.0000 . ?
C13 C15 1.49(2) . ?
C13 C12 1.557(19) . ?
C2 H2A 0.9900 . ?
C2 H2B 0.9900 . ?
C2 C1 1.66(2) . ?
C15 H15A 0.9800 . ?
C15 H15B 0.9800 . ?
C15 H15C 0.9800 . ?
C11 H11 0.9500 . ?
C11 C10 1.49(2) . ?
C11 C12 1.36(2) . ?
C20 C22 1.588(19) . ?
C20 C21 1.573(8) . ?
C20 C23 1.536(19) . ?
C10 H10 0.9500 . ?
F15 C22 1.205(18) . ?
C6 H6 1.0000 . ?
C6 C8 1.584(17) . ?
C6 C7 1.60(2) . ?
F16 C23 1.464(14) . ?
C8 H8A 0.9800 . ?
C8 H8B 0.9800 . ?
C8 H8C 0.9800 . ?
C22 F13 1.464(16) . ?
C22 F13A 1.345(17) . ?
C22 F14A 1.375(16) . ?
C22 F15A 1.380(18) . ?
C7 H7A 0.9800 . ?
C7 H7B 0.9800 . ?
C7 H7C 0.9800 . ?
C21 F12 1.370(10) . ?
C21 F12A 1.427(9) . ?
C21 F11A 1.536(17) . ?
C21 F10A 1.164(17) . ?
F1 C17 1.365(17) . ?
C23 F16A 1.373(13) . ?
C23 F18A 1.413(15) . ?
C23 F17A 1.291(15) . ?
C1 H1A 0.9900 . ?
C1 H1B 0.9900 . ?
C18A F6A 1.590(15) . ?
C18A F4A 1.347(13) . ?
C18A F5A 1.252(16) . ?
F8A C19A 1.371(15) . ?
C19A F7A 1.380(13) . ?
C19A F9A 1.288(14) . ?
F2A C17A 1.313(18) . ?
C17A F3A 1.329(18) . ?
C17A F1A 1.386(18) . ?

loop_
_geom_torsion_atom_site_label_1
_geom_torsion_atom_site_label_2
_geom_torsion_atom_site_label_3
_geom_torsion_atom_site_label_4
_geom_torsion
_geom_torsion_site_symmetry_1
_geom_torsion_site_symmetry_2
_geom_torsion_site_symmetry_3
_geom_torsion_site_symmetry_4
_geom_torsion_publ_flag
W1 O1 C16 C18 -38(3) . . . . ?
W1 O1 C16 C19 -164.5(15) . . . . ?
W1 O1 C16 C17 74(2) . . . . ?
W1 O1 C16 C18A -82(2) . . . . ?
W1 O1 C16 C19A 161.5(15) . . . . ?
W1 O1 C16 C17A 47(3) . . . . ?
W1 C3 C2 C1 1.7(4) . . . . ?
O2 C20 C22 F14 165.0(10) . . . . ?
O2 C20 C22 F15 -58.0(15) . . . . ?
O2 C20 C22 F13 56.6(12) . . . . ?
O2 C20 C22 F13A 80.7(13) . . . . ?
O2 C20 C22 F14A -160.9(11) . . . . ?
O2 C20 C22 F15A -44.4(15) . . . . ?
O2 C20 C21 F11 -80.6(16) . . . . ?
O2 C20 C21 F10 43.1(17) . . . . ?
O2 C20 C21 F12 154.4(13) . . . . ?
O2 C20 C21 F12A -161.3(13) . . . . ?
O2 C20 C21 F11A -65.9(16) . . . . ?
O2 C20 C21 F10A 50(2) . . . . ?
O2 C20 C23 F18 -58.7(16) . . . . ?
O2 C20 C23 F17 59.0(12) . . . . ?
O2 C20 C23 F16 156.4(10) . . . . ?
O2 C20 C23 F16A -154.0(8) . . . . ?
O2 C20 C23 F18A -46.8(11) . . . . ?
O2 C20 C23 F17A 77.6(13) . . . . ?
O1 C16 C18 F5 -31.0(19) . . . . ?
O1 C16 C18 F6 -141.1(13) . . . . ?
O1 C16 C18 F4 81.6(17) . . . . ?
O1 C16 C19 F9 67.2(16) . . . . ?
O1 C16 C19 F7 -45.7(18) . . . . ?
O1 C16 C19 F8 -172.9(14) . . . . ?
O1 C16 C17 F2 -166.1(11) . . . . ?
O1 C16 C17 F3 -39.9(15) . . . . ?
O1 C16 C17 F1 75.7(12) . . . . ?
O1 C16 C18A F6A 151.8(7) . . . . ?
O1 C16 C18A F4A -73.6(10) . . . . ?
O1 C16 C18A F5A 44.7(12) . . . . ?
O1 C16 C19A F8A 160.1(12) . . . . ?
O1 C16 C19A F7A 48.2(16) . . . . ?
O1 C16 C19A F9A -80.8(14) . . . . ?
O1 C16 C17A F2A 150.8(13) . . . . ?
O1 C16 C17A F3A -79.5(15) . . . . ?
O1 C16 C17A F1A 33.1(15) . . . . ?
C3 C2 C1 W1 -1.8(4) . . . . ?
C5 C9 C10 C11 1.7(13) . . . . ?
C5 C4 C12 C13 174.7(15) . . . . ?
C5 C4 C12 C11 -0.3(12) . . . . ?
N1 C4 C12 C13 -7.6(16) . . . . ?
N1 C4 C12 C11 177.4(10) . . . . ?
C14 C13 C12 C4 117.5(14) . . . . ?
C14 C13 C12 C11 -67.4(17) . . . . ?
C9 C5 C4 N1 -174.4(9) . . . . ?
C9 C5 C4 C12 3.5(11) . . . . ?
C9 C5 C6 C8 -60.2(18) . . . . ?
C9 C5 C6 C7 57.4(17) . . . . ?
C4 C5 C9 C10 -4(2) . . . . ?
C4 C5 C6 C8 124.1(14) . . . . ?
C4 C5 C6 C7 -118.4(13) . . . . ?
C15 C13 C12 C4 -113.6(15) . . . . ?
C15 C13 C12 C11 61.6(18) . . . . ?
C10 C11 C12 C4 -2.5(19) . . . . ?
C10 C11 C12 C13 -177.8(11) . . . . ?
C6 C5 C9 C10 179.6(11) . . . . ?
C6 C5 C4 N1 1.7(15) . . . . ?
C6 C5 C4 C12 179.6(15) . . . . ?
C22 C20 C21 F11 52.0(11) . . . . ?
C22 C20 C21 F10 175.7(10) . . . . ?
C22 C20 C21 F12 -73.0(13) . . . . ?
C22 C20 C21 F12A -28.7(13) . . . . ?
C22 C20 C21 F11A 66.7(11) . . . . ?
C22 C20 C21 F10A -177.6(12) . . . . ?
C22 C20 C23 F18 179.6(16) . . . . ?
C22 C20 C23 F17 -62.7(9) . . . . ?
C22 C20 C23 F16 34.7(8) . . . . ?
C22 C20 C23 F16A 84.3(8) . . . . ?
C22 C20 C23 F18A -168.5(10) . . . . ?
C22 C20 C23 F17A -44.1(10) . . . . ?
C12 C11 C10 C9 1.8(12) . . . . ?
C18 C16 C19 F9 -60.0(14) . . . . ?
C18 C16 C19 F7 -172.9(11) . . . . ?
C18 C16 C19 F8 59.9(17) . . . . ?
C18 C16 C17 F2 -46.4(14) . . . . ?
C18 C16 C17 F3 79.8(14) . . . . ?
C18 C16 C17 F1 -164.6(12) . . . . ?
C21 C20 C22 F14 34.1(13) . . . . ?
C21 C20 C22 F15 171.2(11) . . . . ?
C21 C20 C22 F13 -74.2(12) . . . . ?
C21 C20 C22 F13A -50.1(13) . . . . ?
C21 C20 C22 F14A 68.3(13) . . . . ?
C21 C20 C22 F15A -175.2(12) . . . . ?
C21 C20 C23 F18 53.9(15) . . . . ?
C21 C20 C23 F17 171.6(10) . . . . ?
C21 C20 C23 F16 -91.0(10) . . . . ?
C21 C20 C23 F16A -41.4(10) . . . . ?
C21 C20 C23 F18A 65.8(10) . . . . ?
C21 C20 C23 F17A -169.8(10) . . . . ?
C19 C16 C18 F5 94.7(16) . . . . ?
C19 C16 C18 F6 -15.4(16) . . . . ?
C19 C16 C18 F4 -152.7(13) . . . . ?
C19 C16 C17 F2 71.4(14) . . . . ?
C19 C16 C17 F3 -162.3(12) . . . . ?
C19 C16 C17 F1 -46.7(13) . . . . ?
C23 C20 C22 F14 -77.0(9) . . . . ?
C23 C20 C22 F15 60.0(10) . . . . ?
C23 C20 C22 F13 174.6(10) . . . . ?
C23 C20 C22 F13A -161.3(11) . . . . ?
C23 C20 C22 F14A -42.9(9) . . . . ?
C23 C20 C22 F15A 73.6(11) . . . . ?
C23 C20 C21 F11 168.2(9) . . . . ?
C23 C20 C21 F10 -68.1(9) . . . . ?
C23 C20 C21 F12 43.1(11) . . . . ?
C23 C20 C21 F12A 87.5(10) . . . . ?
C23 C20 C21 F11A -177.1(9) . . . . ?
C23 C20 C21 F10A -61.4(12) . . . . ?
C17 C16 C18 F5 -150.4(15) . . . . ?
C17 C16 C18 F6 99.5(11) . . . . ?
C17 C16 C18 F4 -37.8(15) . . . . ?
C17 C16 C19 F9 -169.0(10) . . . . ?
C17 C16 C19 F7 78.1(11) . . . . ?
C17 C16 C19 F8 -49.1(15) . . . . ?
C18A C16 C19A F8A 44.3(12) . . . . ?
C18A C16 C19A F7A -67.6(11) . . . . ?
C18A C16 C19A F9A 163.4(10) . . . . ?
C18A C16 C17A F2A -84.9(13) . . . . ?
C18A C16 C17A F3A 44.9(14) . . . . ?
C18A C16 C17A F1A 157.5(11) . . . . ?
C19A C16 C18A F6A -93.7(9) . . . . ?
C19A C16 C18A F4A 40.9(12) . . . . ?
C19A C16 C18A F5A 159.2(10) . . . . ?
C19A C16 C17A F2A 36.2(16) . . . . ?
C19A C16 C17A F3A 166.0(11) . . . . ?
C19A C16 C17A F1A -81.4(12) . . . . ?
C17A C16 C18A F6A 25.3(11) . . . . ?
C17A C16 C18A F4A 159.9(10) . . . . ?
C17A C16 C18A F5A -81.7(12) . . . . ?
C17A C16 C19A F8A -81.2(13) . . . . ?
C17A C16 C19A F7A 166.9(10) . . . . ?
C17A C16 C19A F9A 37.9(13) . . . . ?

loop_
_twin_individual_id
_twin_individual_mass_fraction_refined
1 0.51(2)
2 0.49(2)
